data_7049582
loop_
_publ_author_name
'Zafar, Mohammad'
'Ramalakshmi, Rongala'
'Rongala, Ramalakshmi'
'Pradhan, Alaka Nanda'
'Pathak, Kriti'
'Roisnel, Thierry'
'Halet, Jean-Fran\,cois'
'Ghosh, Sundargopal'

_publ_section_title
;
 Mercapto-benzothiazolyl based ruthenium(ii) borate complexes: synthesis
 and reactivity towards various phosphines.
;
_journal_issue 21
_journal_name_full 'Dalton transactions (Cambridge, England : 2003)'
_journal_page_first 7413
_journal_page_last 7424
_journal_paper_doi 10.1039/c9dt00498j
_journal_volume 48
_journal_year 2019
_chemical_formula_sum 'C63 H56 B4 Cl6 N8 O6 P2 Ru2 S16'
_chemical_formula_weight 2054.13
_space_group_crystal_system monoclinic
_space_group_IT_number 15
_space_group_name_Hall '-C 2yc'
_space_group_name_H-M_alt 'C 1 2/c 1'
_symmetry_space_group_name_Hall '-C 2yc'
_symmetry_space_group_name_H-M 'C 1 2/c 1'
_atom_sites_solution_hydrogens mixed
_audit_creation_method SHELXL-2014/7
_audit_update_record
;
2019-01-28 deposited with the CCDC.    2019-04-04 downloaded from the CCDC.
;
_cell_angle_alpha 90
_cell_angle_beta 102.745(2)
_cell_angle_gamma 90
_cell_formula_units_Z 8
_cell_length_a 40.711(2)
_cell_length_b 10.3815(5)
_cell_length_c 38.999(3)
_cell_measurement_reflns_used 1404
_cell_measurement_temperature 296(2)
_cell_measurement_theta_max 17.93
_cell_measurement_theta_min 2.52
_cell_volume 16076.5(17)
_computing_cell_refinement 'Bruker SAINT'
_computing_data_collection 'Bruker APEX2'
_computing_data_reduction 'Bruker SAINT'
_computing_molecular_graphics 'Bruker SHELXTL'
_computing_publication_material 'Bruker SHELXTL'
_computing_structure_refinement 'SHELXL-2014/7 (Sheldrick, 2014)'
_computing_structure_solution 'SHELXS-97 (Sheldrick 2008)'
_diffrn_ambient_temperature 296(2)
_diffrn_measured_fraction_theta_full 0.995
_diffrn_measured_fraction_theta_max 0.995
_diffrn_measurement_device_type 'Bruker APEX-II CCD'
_diffrn_measurement_method '\f and \w scans'
_diffrn_radiation_type MoK\a
_diffrn_radiation_wavelength 0.71073
_diffrn_reflns_av_R_equivalents 0.1470
_diffrn_reflns_av_unetI/netI 0.1725
_diffrn_reflns_Laue_measured_fraction_full 0.995
_diffrn_reflns_Laue_measured_fraction_max 0.995
_diffrn_reflns_limit_h_max 45
_diffrn_reflns_limit_h_min -43
_diffrn_reflns_limit_k_max 10
_diffrn_reflns_limit_k_min -11
_diffrn_reflns_limit_l_max 43
_diffrn_reflns_limit_l_min -38
_diffrn_reflns_number 46588
_diffrn_reflns_point_group_measured_fraction_full 0.995
_diffrn_reflns_point_group_measured_fraction_max 0.995
_diffrn_reflns_theta_full 23.591
_diffrn_reflns_theta_max 23.591
_diffrn_reflns_theta_min 1.026
_exptl_absorpt_coefficient_mu 1.086
_exptl_absorpt_correction_T_max 0.899
_exptl_absorpt_correction_T_min 0.812
_exptl_absorpt_correction_type multi-scan
_exptl_absorpt_process_details 'SADABS V2014/5(Bruker AXS.Inc)'
_exptl_crystal_colour brown
_exptl_crystal_density_diffrn 1.697
_exptl_crystal_description Hexagonal
_exptl_crystal_F_000 8272
_exptl_crystal_size_max 0.200
_exptl_crystal_size_mid 0.160
_exptl_crystal_size_min 0.100
_refine_diff_density_max 1.644
_refine_diff_density_min -1.270
_refine_diff_density_rms 0.129
_refine_ls_extinction_method none
_refine_ls_goodness_of_fit_ref 0.988
_refine_ls_hydrogen_treatment mixed
_refine_ls_matrix_type full
_refine_ls_number_parameters 976
_refine_ls_number_reflns 11974
_refine_ls_number_restraints 24
_refine_ls_restrained_S_all 1.000
_refine_ls_R_factor_all 0.1649
_refine_ls_R_factor_gt 0.0671
_refine_ls_shift/su_max 0.021
_refine_ls_shift/su_mean 0.000
_refine_ls_structure_factor_coef Fsqd
_refine_ls_weighting_details 'w=1/[\s^2^(Fo^2^)+(0.0665P)^2^] where P=(Fo^2^+2Fc^2^)/3'
_refine_ls_weighting_scheme calc
_refine_ls_wR_factor_gt 0.1397
_refine_ls_wR_factor_ref 0.1875
_reflns_Friedel_coverage 0.000
_reflns_number_gt 5613
_reflns_number_total 11974
_reflns_threshold_expression 'I > 2\s(I)'
_cod_data_source_file c9dt00498j2.cif
_cod_data_source_block rume
_cod_depositor_comments 'Adding full bibliography for 7049581--7049587.cif.'
_cod_original_cell_volume 16076.4(16)
_cod_database_code 7049582
_shelx_shelxl_version_number 2014/7
_shelx_space_group_comment
;
The symmetry employed for this shelxl refinement is uniquely defined
by the following loop, which should always be used as a source of
symmetry information in preference to the above space-group names.
They are only intended as comments.
;
_shelx_estimated_absorpt_t_min 0.812
_shelx_estimated_absorpt_t_max 0.899

loop_
_space_group_symop_operation_xyz
'x, y, z'
'-x, y, -z+1/2'
'x+1/2, y+1/2, z'
'-x+1/2, y+1/2, -z+1/2'
'-x, -y, -z'
'x, -y, z-1/2'
'-x+1/2, -y+1/2, -z'
'x+1/2, -y+1/2, z-1/2'

loop_
_atom_site_label
_atom_site_type_symbol
_atom_site_fract_x
_atom_site_fract_y
_atom_site_fract_z
_atom_site_U_iso_or_equiv
_atom_site_adp_type
_atom_site_occupancy
_atom_site_site_symmetry_order
_atom_site_calc_flag
_atom_site_refinement_flags_posn
_atom_site_refinement_flags_adp
_atom_site_refinement_flags_occupancy
B1 B 0.2881(3) 1.0036(10) 0.3015(3) 0.031(3) Uani 1 1 d . . .
H1X H 0.2839 0.9855 0.3245 0.037 Uiso 1 1 calc R U .
H2X H 0.2666 1.0071 0.2849 0.037 Uiso 1 1 calc R U .
B2 B 0.0508(3) 0.2783(10) 0.3063(4) 0.034(3) Uani 1 1 d . . .
B3 B 0.2717(3) 0.7947(9) 0.4464(3) 0.031(3) Uani 1 1 d . . .
H3X H 0.2674 0.7770 0.4697 0.038 Uiso 1 1 calc R U .
B4 B 0.0192(3) 0.0563(10) 0.4466(4) 0.038(4) Uani 1 1 d . . .
H4X H 0.0130 0.0362 0.4689 0.045 Uiso 1 1 calc R U .
C1 C 0.0870(3) 0.4582(9) 0.3415(3) 0.041(3) Uani 1 1 d . . .
C2 C 0.1068(3) 0.5637(9) 0.2933(3) 0.044(3) Uani 1 1 d . . .
C3 C 0.1195(3) 0.6306(10) 0.2686(4) 0.063(4) Uani 1 1 d . . .
H3 H 0.1343 0.6987 0.2757 0.075 Uiso 1 1 calc R U .
C4 C 0.1106(3) 0.5979(11) 0.2336(4) 0.066(4) Uani 1 1 d . . .
H4 H 0.1198 0.6415 0.2171 0.079 Uiso 1 1 calc R U .
C5 C 0.0875(3) 0.4980(11) 0.2232(4) 0.064(4) Uani 1 1 d . . .
H5 H 0.0805 0.4780 0.1995 0.077 Uiso 1 1 calc R U .
C6 C 0.0751(3) 0.4283(10) 0.2480(4) 0.064(4) Uani 1 1 d . . .
H6 H 0.0599 0.3614 0.2409 0.077 Uiso 1 1 calc R U .
C7 C 0.0851(3) 0.4584(10) 0.2830(3) 0.039(3) Uani 1 1 d . . .
C8 C 0.0940(3) 0.0941(9) 0.3206(3) 0.035(3) Uani 1 1 d . . .
C9 C 0.0652(3) 0.0989(9) 0.2630(3) 0.038(3) Uani 1 1 d . . .
C10 C 0.0414(3) 0.1329(11) 0.2332(4) 0.052(3) Uani 1 1 d . . .
H10 H 0.0252 0.1944 0.2347 0.062 Uiso 1 1 calc R U .
C11 C 0.0417(3) 0.0753(12) 0.2010(4) 0.068(4) Uani 1 1 d . . .
H11 H 0.0256 0.0970 0.1809 0.082 Uiso 1 1 calc R U .
C12 C 0.0663(4) -0.0145(13) 0.1993(4) 0.071(4) Uani 1 1 d . . .
H12 H 0.0672 -0.0502 0.1776 0.085 Uiso 1 1 calc R U .
C13 C 0.0896(3) -0.0527(10) 0.2290(4) 0.056(4) Uani 1 1 d . . .
H13 H 0.1057 -0.1148 0.2274 0.068 Uiso 1 1 calc R U .
C14 C 0.0888(3) 0.0021(10) 0.2609(3) 0.043(3) Uani 1 1 d . . .
C15 C 0.0359(2) -0.0957(8) 0.4002(3) 0.026(3) Uani 1 1 d . . .
C16 C 0.0434(3) -0.2966(8) 0.4358(3) 0.036(3) Uani 1 1 d . . .
C17 C 0.0477(3) -0.4170(9) 0.4518(3) 0.040(3) Uani 1 1 d . . .
H17 H 0.0527 -0.4888 0.4397 0.048 Uiso 1 1 calc R U .
C18 C 0.0443(3) -0.4270(9) 0.4856(3) 0.050(4) Uani 1 1 d . . .
H18 H 0.0463 -0.5075 0.4963 0.060 Uiso 1 1 calc R U .
C19 C 0.0378(3) -0.3199(10) 0.5047(4) 0.056(4) Uani 1 1 d . . .
H19 H 0.0361 -0.3291 0.5279 0.068 Uiso 1 1 calc R U .
C20 C 0.0340(3) -0.1993(9) 0.4888(3) 0.044(3) Uani 1 1 d . . .
H20 H 0.0299 -0.1273 0.5014 0.052 Uiso 1 1 calc R U .
C21 C 0.0363(2) -0.1871(8) 0.4541(3) 0.033(3) Uani 1 1 d . . .
C22 C -0.0198(2) 0.2075(8) 0.3995(3) 0.033(3) Uani 1 1 d . . .
C23 C -0.0450(2) 0.0427(9) 0.4222(3) 0.036(3) Uani 1 1 d . . .
C24 C -0.0481(3) -0.0684(9) 0.4427(3) 0.044(3) Uani 1 1 d . . .
H24 H -0.0293 -0.1112 0.4556 0.053 Uiso 1 1 calc R U .
C25 C -0.0802(3) -0.1089(10) 0.4423(4) 0.061(4) Uani 1 1 d . . .
H25 H -0.0830 -0.1815 0.4554 0.073 Uiso 1 1 calc R U .
C26 C -0.1088(3) -0.0471(10) 0.4235(4) 0.058(4) Uani 1 1 d . . .
H26 H -0.1300 -0.0789 0.4243 0.070 Uiso 1 1 calc R U .
C27 C -0.1062(3) 0.0595(11) 0.4040(3) 0.052(3) Uani 1 1 d . . .
H27 H -0.1252 0.1009 0.3910 0.063 Uiso 1 1 calc R U .
C28 C -0.0735(3) 0.1043(9) 0.4043(3) 0.036(3) Uani 1 1 d . . .
C29 C 0.1262(3) 0.3272(11) 0.4600(3) 0.061(4) Uani 1 1 d . . .
H29A H 0.1336 0.2772 0.4425 0.092 Uiso 1 1 calc R U .
H29B H 0.1406 0.3113 0.4826 0.092 Uiso 1 1 calc R U .
H29C H 0.1269 0.4171 0.4544 0.092 Uiso 1 1 calc R U .
C30 C 0.1122(3) 0.0125(10) 0.4770(3) 0.057(4) Uani 1 1 d . . .
H30A H 0.1157 0.0819 0.4937 0.086 Uiso 1 1 calc R U .
H30B H 0.1331 -0.0314 0.4779 0.086 Uiso 1 1 calc R U .
H30C H 0.0961 -0.0468 0.4826 0.086 Uiso 1 1 calc R U .
C31 C 0.3205(3) 1.2064(9) 0.3317(3) 0.039(3) Uani 1 1 d . . .
C32 C 0.3187(3) 1.3348(10) 0.2769(3) 0.042(3) Uani 1 1 d . . .
C33 C 0.3189(3) 1.4192(11) 0.2506(3) 0.048(3) Uani 1 1 d . . .
H33 H 0.3285 1.5004 0.2552 0.057 Uiso 1 1 calc R U .
C34 C 0.3047(3) 1.3825(10) 0.2171(4) 0.053(4) Uani 1 1 d . . .
H34 H 0.3046 1.4395 0.1987 0.064 Uiso 1 1 calc R U .
C35 C 0.2903(3) 1.2625(11) 0.2099(3) 0.047(3) Uani 1 1 d . . .
H35 H 0.2807 1.2390 0.1868 0.057 Uiso 1 1 calc R U .
C36 C 0.2901(3) 1.1744(10) 0.2379(3) 0.045(3) Uani 1 1 d . . .
H36 H 0.2805 1.0933 0.2332 0.054 Uiso 1 1 calc R U .
C37 C 0.3043(3) 1.2101(9) 0.2718(3) 0.035(3) Uani 1 1 d . . .
C38 C 0.3382(3) 0.8509(9) 0.3112(3) 0.045(3) Uani 1 1 d . . .
C39 C 0.3041(3) 0.8451(10) 0.2566(4) 0.049(3) Uani 1 1 d . . .
C40 C 0.2748(4) 0.8534(10) 0.2300(4) 0.059(4) Uani 1 1 d . . .
H40 H 0.2559 0.8946 0.2344 0.071 Uiso 1 1 calc R U .
C41 C 0.2738(4) 0.8004(12) 0.1971(4) 0.074(4) Uani 1 1 d . . .
H41 H 0.2544 0.8071 0.1795 0.089 Uiso 1 1 calc R U .
C42 C 0.3013(6) 0.7385(12) 0.1906(4) 0.094(6) Uani 1 1 d . . .
H42 H 0.3006 0.7050 0.1684 0.113 Uiso 1 1 calc R U .
C43 C 0.3301(5) 0.7247(11) 0.2164(4) 0.077(5) Uani 1 1 d . . .
H43 H 0.3488 0.6827 0.2117 0.092 Uiso 1 1 calc R U .
C44 C 0.3310(4) 0.7749(10) 0.2502(4) 0.064(4) Uani 1 1 d . . .
C45 C 0.2851(2) 0.6394(8) 0.3996(3) 0.027(3) Uani 1 1 d . . .
C46 C 0.2921(3) 0.4408(9) 0.4349(3) 0.036(3) Uani 1 1 d . . .
C47 C 0.2953(3) 0.3162(9) 0.4501(4) 0.044(3) Uani 1 1 d . . .
H47 H 0.2983 0.2431 0.4374 0.053 Uiso 1 1 calc R U .
C48 C 0.2935(3) 0.3103(10) 0.4848(4) 0.057(4) Uani 1 1 d . . .
H48 H 0.2957 0.2301 0.4957 0.068 Uiso 1 1 calc R U .
C49 C 0.2888(3) 0.4177(9) 0.5046(3) 0.050(3) Uani 1 1 d . . .
H49 H 0.2876 0.4085 0.5280 0.060 Uiso 1 1 calc R U .
C50 C 0.2857(3) 0.5390(10) 0.4889(3) 0.045(3) Uani 1 1 d . . .
H50 H 0.2834 0.6120 0.5020 0.054 Uiso 1 1 calc R U .
C51 C 0.2862(2) 0.5494(8) 0.4534(3) 0.031(3) Uani 1 1 d . . .
C52 C 0.2301(2) 0.9460(9) 0.4017(3) 0.034(3) Uani 1 1 d . . .
C53 C 0.1767(3) 0.8488(9) 0.4116(3) 0.037(3) Uani 1 1 d . . .
C54 C 0.1448(3) 0.8103(10) 0.4152(3) 0.047(3) Uani 1 1 d . . .
H54 H 0.1256 0.8555 0.4043 0.057 Uiso 1 1 calc R U .
C55 C 0.1426(3) 0.7036(10) 0.4354(3) 0.048(3) Uani 1 1 d . . .
H55 H 0.1217 0.6735 0.4375 0.058 Uiso 1 1 calc R U .
C56 C 0.1716(3) 0.6408(9) 0.4526(3) 0.043(3) Uani 1 1 d . . .
H56 H 0.1696 0.5716 0.4671 0.052 Uiso 1 1 calc R U .
C57 C 0.2037(3) 0.6766(8) 0.4491(3) 0.039(3) Uani 1 1 d . . .
H57 H 0.2228 0.6308 0.4600 0.047 Uiso 1 1 calc R U .
C58 C 0.2058(2) 0.7842(8) 0.4285(3) 0.027(3) Uani 1 1 d . . .
C59 C 0.3642(3) 0.7532(11) 0.4709(3) 0.063(4) Uani 1 1 d . . .
H59A H 0.3621 0.8181 0.4878 0.095 Uiso 1 1 calc R U .
H59B H 0.3876 0.7322 0.4732 0.095 Uiso 1 1 calc R U .
H59C H 0.3521 0.6775 0.4750 0.095 Uiso 1 1 calc R U .
C60 C 0.3761(3) 1.0711(11) 0.4493(4) 0.069(4) Uani 1 1 d . . .
H60A H 0.3855 1.0040 0.4374 0.103 Uiso 1 1 calc R U .
H60B H 0.3909 1.0883 0.4716 0.103 Uiso 1 1 calc R U .
H60C H 0.3734 1.1478 0.4352 0.103 Uiso 1 1 calc R U .
C61 C 0.9972(6) 0.7039(19) 0.2970(6) 0.185(9) Uani 1 1 d . U .
H61A H 0.9878 0.7607 0.3121 0.221 Uiso 1 1 calc R U .
H61B H 0.9810 0.6989 0.2747 0.221 Uiso 1 1 calc R U .
C62 C 0.0577(9) 0.5968(17) 0.1180(6) 0.27(2) Uani 1 1 d . . .
H62A H 0.0388 0.5741 0.1281 0.330 Uiso 1 1 calc R U .
H62B H 0.0740 0.5279 0.1245 0.330 Uiso 1 1 calc R U .
C63 C 0.3213(3) 0.9144(13) 0.1149(4) 0.093(5) Uani 1 1 d . . .
H63A H 0.3387 0.9597 0.1062 0.112 Uiso 1 1 calc R U .
H63B H 0.3323 0.8523 0.1323 0.112 Uiso 1 1 calc R U .
Cl1 Cl 1.00052(18) 0.5588(7) 0.3148(2) 0.150(3) Uani 0.7501 1 d . U P
Cl2 Cl 1.0318(2) 0.7731(8) 0.2896(2) 0.203(3) Uani 0.8374 1 d . U P
Cl3 Cl 0.0731(2) 0.7092(7) 0.1379(2) 0.219(3) Uani 1 1 d . U .
Cl4 Cl 0.04315(10) 0.5818(3) 0.07350(12) 0.0928(13) Uani 1 1 d . . .
Cl5 Cl 0.29492(11) 0.8337(4) 0.08023(16) 0.1248(19) Uani 1 1 d . . .
Cl6 Cl 0.29858(10) 1.0250(4) 0.13483(12) 0.1026(15) Uani 1 1 d . . .
H5X H 0.038(2) 0.271(7) 0.330(3) 0.04(3) Uiso 1 1 d . . .
H6X H 0.025(2) 0.293(7) 0.283(3) 0.04(3) Uiso 1 1 d . . .
N1 N 0.0758(2) 0.3975(7) 0.3115(3) 0.035(2) Uani 1 1 d . . .
N2 N 0.0697(2) 0.1532(7) 0.2967(3) 0.035(2) Uani 1 1 d . . .
N3 N 0.03089(18) -0.0748(6) 0.4325(2) 0.027(2) Uani 1 1 d . . .
N4 N -0.0145(2) 0.1034(7) 0.4202(2) 0.034(2) Uani 1 1 d . . .
N5 N 0.3059(2) 1.1392(7) 0.3025(2) 0.030(2) Uani 1 1 d . . .
N6 N 0.3091(2) 0.8927(7) 0.2910(2) 0.031(2) Uani 1 1 d . . .
N7 N 0.28172(19) 0.6618(7) 0.4321(2) 0.029(2) Uani 1 1 d . . .
N8 N 0.23624(19) 0.8411(7) 0.4223(2) 0.028(2) Uani 1 1 d . . .
O1 O 0.04559(15) 0.1524(5) 0.45450(18) 0.0318(18) Uani 1 1 d . . .
O2 O 0.09219(17) 0.2914(6) 0.4609(2) 0.044(2) Uani 1 1 d . . .
O3 O 0.09969(15) 0.0632(6) 0.4421(2) 0.0380(19) Uani 1 1 d . . .
O4 O 0.29766(15) 0.8899(5) 0.45154(17) 0.0297(17) Uani 1 1 d . . .
O5 O 0.35040(16) 0.8017(6) 0.4355(2) 0.041(2) Uani 1 1 d . . .
O6 O 0.34356(16) 1.0305(6) 0.4547(2) 0.044(2) Uani 1 1 d . . .
P1 P 0.07393(7) 0.1808(2) 0.43417(8) 0.0340(8) Uani 1 1 d . . .
P2 P 0.32429(7) 0.9187(2) 0.42913(8) 0.0308(7) Uani 1 1 d . . .
Ru1 Ru 0.05738(2) 0.21839(7) 0.37805(2) 0.0315(3) Uani 1 1 d . . .
Ru2 Ru 0.30371(2) 0.95413(7) 0.37335(2) 0.0312(3) Uani 1 1 d . . .
S1 S 0.11193(8) 0.5924(3) 0.33768(10) 0.0592(10) Uani 1 1 d . . .
S2 S 0.08122(7) 0.4247(2) 0.38204(8) 0.0437(8) Uani 1 1 d . . .
S3 S 0.10636(7) 0.1272(3) 0.36411(8) 0.0418(8) Uani 1 1 d . . .
S4 S 0.11364(8) -0.0287(3) 0.30245(9) 0.0509(9) Uani 1 1 d . . .
S5 S 0.03272(7) 0.0080(2) 0.36600(8) 0.0372(7) Uani 1 1 d . . .
S6 S 0.00740(7) 0.3141(2) 0.38732(9) 0.0416(8) Uani 1 1 d . . .
S7 S 0.04579(8) -0.2539(2) 0.39323(8) 0.0438(8) Uani 1 1 d . . .
S8 S -0.06177(7) 0.2372(3) 0.38238(9) 0.0493(9) Uani 1 1 d . . .
S9 S 0.32470(7) 1.1637(2) 0.37393(8) 0.0405(8) Uani 1 1 d . . .
S10 S 0.33459(8) 1.3568(2) 0.32187(9) 0.0518(9) Uani 1 1 d . . .
S11 S 0.35165(7) 0.8758(3) 0.35483(9) 0.0441(8) Uani 1 1 d . . .
S12 S 0.36132(9) 0.7567(3) 0.28873(11) 0.0658(11) Uani 1 1 d . . .
S13 S 0.28136(7) 0.7403(2) 0.36452(8) 0.0380(8) Uani 1 1 d . . .
S14 S 0.29306(7) 0.4790(2) 0.39192(8) 0.0424(8) Uani 1 1 d . . .
S15 S 0.18714(7) 0.9790(3) 0.38823(9) 0.0478(9) Uani 1 1 d . . .
S16 S 0.25535(7) 1.0490(2) 0.38685(8) 0.0396(8) Uani 1 1 d . . .

loop_
_atom_site_aniso_label
_atom_site_aniso_U_11
_atom_site_aniso_U_22
_atom_site_aniso_U_33
_atom_site_aniso_U_23
_atom_site_aniso_U_13
_atom_site_aniso_U_12
B1 0.027(7) 0.043(7) 0.023(9) -0.004(6) 0.005(6) -0.003(6)
B2 0.030(8) 0.031(7) 0.044(10) 0.001(7) 0.012(8) -0.001(6)
B3 0.031(8) 0.029(6) 0.031(9) -0.003(6) -0.001(7) -0.003(6)
B4 0.041(9) 0.033(7) 0.046(10) -0.015(7) 0.025(8) -0.006(6)
C1 0.031(7) 0.042(6) 0.051(10) -0.002(6) 0.015(7) -0.001(5)
C2 0.047(8) 0.036(6) 0.056(10) 0.017(6) 0.026(7) -0.009(5)
C3 0.065(9) 0.043(7) 0.081(13) 0.008(8) 0.017(9) -0.020(6)
C4 0.090(11) 0.053(8) 0.068(12) 0.007(8) 0.047(10) -0.006(8)
C5 0.089(11) 0.064(8) 0.036(10) 0.000(7) 0.007(8) 0.015(8)
C6 0.089(11) 0.041(7) 0.069(12) 0.005(7) 0.034(10) -0.006(7)
C7 0.041(8) 0.045(7) 0.030(9) 0.015(6) 0.008(7) 0.004(6)
C8 0.030(7) 0.035(6) 0.046(9) 0.000(6) 0.024(7) -0.007(5)
C9 0.039(8) 0.036(6) 0.043(10) -0.007(6) 0.019(7) -0.010(6)
C10 0.042(8) 0.055(7) 0.047(10) 0.001(7) -0.014(8) -0.013(6)
C11 0.073(11) 0.075(9) 0.056(12) -0.016(8) 0.014(9) -0.006(8)
C12 0.097(13) 0.082(10) 0.034(10) -0.027(8) 0.016(10) -0.039(9)
C13 0.084(11) 0.046(7) 0.046(10) -0.011(7) 0.027(9) -0.005(7)
C14 0.042(8) 0.048(7) 0.036(9) -0.007(6) 0.000(7) -0.010(6)
C15 0.019(6) 0.030(5) 0.026(8) -0.008(5) 0.000(5) -0.002(4)
C16 0.042(7) 0.027(6) 0.040(8) -0.001(5) 0.016(6) 0.012(5)
C17 0.046(8) 0.029(6) 0.043(9) 0.008(6) 0.007(7) 0.013(5)
C18 0.067(9) 0.026(6) 0.062(11) 0.014(6) 0.022(8) 0.000(6)
C19 0.068(9) 0.045(7) 0.062(11) 0.020(7) 0.029(8) 0.006(6)
C20 0.065(9) 0.035(6) 0.038(9) -0.003(6) 0.026(7) 0.004(6)
C21 0.029(7) 0.033(6) 0.039(8) 0.000(6) 0.014(6) 0.006(5)
C22 0.031(7) 0.026(6) 0.042(8) -0.004(5) 0.006(6) 0.002(5)
C23 0.023(7) 0.033(6) 0.055(9) -0.011(6) 0.014(6) 0.012(5)
C24 0.029(7) 0.039(6) 0.067(10) 0.000(6) 0.013(7) 0.000(5)
C25 0.041(8) 0.045(7) 0.097(13) -0.005(7) 0.017(8) -0.008(6)
C26 0.031(8) 0.043(7) 0.102(13) -0.009(8) 0.019(8) -0.014(6)
C27 0.019(7) 0.070(8) 0.066(11) -0.011(7) 0.004(7) 0.001(6)
C28 0.028(7) 0.035(6) 0.048(9) -0.009(6) 0.013(6) 0.000(5)
C29 0.028(7) 0.081(8) 0.063(11) 0.005(8) -0.013(7) -0.025(6)
C30 0.055(9) 0.064(8) 0.049(10) 0.022(7) 0.003(7) 0.018(6)
C31 0.043(7) 0.026(5) 0.057(10) -0.003(6) 0.030(7) -0.001(5)
C32 0.043(8) 0.039(6) 0.043(9) 0.000(6) 0.005(7) -0.002(5)
C33 0.059(9) 0.049(7) 0.030(9) 0.007(7) -0.001(7) -0.005(6)
C34 0.067(9) 0.037(7) 0.055(11) 0.015(7) 0.015(8) 0.000(6)
C35 0.038(7) 0.075(8) 0.024(8) 0.000(7) -0.002(6) 0.003(6)
C36 0.055(8) 0.042(6) 0.037(9) 0.003(6) 0.009(7) -0.008(6)
C37 0.029(7) 0.041(6) 0.033(9) -0.001(6) 0.004(6) 0.009(5)
C38 0.048(8) 0.036(6) 0.059(10) 0.001(6) 0.030(8) -0.007(6)
C39 0.065(10) 0.041(7) 0.046(11) -0.003(7) 0.024(9) -0.022(7)
C40 0.104(12) 0.043(7) 0.039(10) -0.025(7) 0.034(10) -0.036(8)
C41 0.109(14) 0.060(9) 0.053(12) 0.008(8) 0.016(10) -0.010(9)
C42 0.20(2) 0.039(8) 0.046(13) -0.016(8) 0.026(14) -0.022(11)
C43 0.140(16) 0.036(7) 0.065(13) -0.012(8) 0.047(12) 0.008(9)
C44 0.132(13) 0.023(6) 0.043(10) 0.002(6) 0.033(10) -0.004(7)
C45 0.036(7) 0.024(5) 0.022(7) 0.011(5) 0.009(6) 0.003(5)
C46 0.046(7) 0.034(6) 0.027(8) 0.004(5) 0.004(6) 0.004(5)
C47 0.051(8) 0.021(6) 0.061(11) 0.005(6) 0.016(7) 0.000(5)
C48 0.073(10) 0.025(6) 0.074(12) 0.013(7) 0.021(9) 0.001(6)
C49 0.060(9) 0.037(7) 0.053(10) 0.003(6) 0.012(7) 0.000(6)
C50 0.055(8) 0.039(7) 0.045(9) 0.001(6) 0.018(7) 0.011(6)
C51 0.025(6) 0.025(5) 0.042(9) -0.001(6) 0.006(6) -0.002(5)
C52 0.026(6) 0.041(6) 0.033(8) -0.005(6) 0.001(6) 0.008(5)
C53 0.030(7) 0.044(6) 0.039(8) -0.010(6) 0.013(6) 0.001(5)
C54 0.028(7) 0.065(8) 0.051(10) -0.013(7) 0.015(7) -0.005(6)
C55 0.029(7) 0.047(7) 0.074(11) 0.006(7) 0.024(7) 0.000(6)
C56 0.056(9) 0.037(6) 0.041(9) 0.001(6) 0.019(7) -0.012(6)
C57 0.027(7) 0.030(6) 0.062(10) 0.004(6) 0.011(6) 0.002(5)
C58 0.026(6) 0.035(6) 0.025(7) -0.010(5) 0.015(6) -0.003(5)
C59 0.062(9) 0.066(8) 0.054(11) 0.024(7) -0.003(8) 0.017(7)
C60 0.034(8) 0.078(9) 0.087(12) 0.018(8) -0.003(8) -0.042(7)
C61 0.184(10) 0.185(10) 0.184(10) 0.002(2) 0.040(3) -0.001(2)
C62 0.67(6) 0.083(13) 0.13(2) -0.041(14) 0.21(3) -0.09(2)
C63 0.071(11) 0.108(11) 0.100(15) 0.024(11) 0.015(11) -0.001(9)
Cl1 0.141(4) 0.144(4) 0.160(4) -0.020(3) 0.019(3) 0.018(3)
Cl2 0.195(5) 0.218(5) 0.199(5) -0.012(4) 0.051(4) -0.006(3)
Cl3 0.247(5) 0.206(4) 0.198(5) 0.004(3) 0.032(3) -0.040(3)
Cl4 0.086(3) 0.084(3) 0.109(4) -0.016(2) 0.023(3) -0.015(2)
Cl5 0.087(3) 0.081(3) 0.198(6) -0.013(3) 0.013(4) -0.018(2)
Cl6 0.085(3) 0.123(3) 0.109(4) 0.021(3) 0.041(3) 0.015(3)
N1 0.037(6) 0.030(5) 0.038(7) 0.002(5) 0.006(5) -0.001(4)
N2 0.025(5) 0.041(5) 0.035(7) 0.004(5) -0.001(5) -0.001(4)
N3 0.026(5) 0.024(4) 0.030(6) 0.003(4) 0.007(5) 0.000(4)
N4 0.025(5) 0.034(5) 0.042(7) -0.005(5) 0.007(5) 0.005(4)
N5 0.039(6) 0.029(5) 0.021(6) 0.002(4) 0.006(5) -0.002(4)
N6 0.036(6) 0.037(5) 0.023(6) -0.003(4) 0.011(5) -0.004(4)
N7 0.029(5) 0.029(5) 0.028(6) 0.004(4) 0.006(5) 0.006(4)
N8 0.029(5) 0.024(4) 0.031(6) 0.001(4) 0.005(5) 0.005(4)
O1 0.034(4) 0.032(4) 0.032(5) 0.004(3) 0.011(4) 0.002(3)
O2 0.041(5) 0.039(4) 0.049(6) -0.004(4) 0.007(4) -0.015(3)
O3 0.026(4) 0.045(4) 0.045(6) 0.008(4) 0.010(4) 0.005(3)
O4 0.034(4) 0.026(3) 0.026(5) 0.000(3) 0.001(4) -0.002(3)
O5 0.035(5) 0.044(4) 0.044(6) 0.008(4) 0.006(4) 0.004(3)
O6 0.037(5) 0.036(4) 0.058(6) -0.006(4) 0.005(4) -0.014(3)
P1 0.0314(18) 0.0310(14) 0.039(2) 0.0015(14) 0.0075(16) 0.0001(13)
P2 0.0259(17) 0.0292(14) 0.036(2) 0.0034(14) 0.0045(15) -0.0007(12)
Ru1 0.0285(5) 0.0314(5) 0.0352(7) 0.0041(4) 0.0081(5) 0.0018(4)
Ru2 0.0318(6) 0.0292(4) 0.0333(7) 0.0041(4) 0.0085(5) 0.0002(4)
S1 0.067(2) 0.0542(18) 0.056(3) 0.0030(17) 0.012(2) -0.0290(17)
S2 0.051(2) 0.0411(16) 0.039(2) 0.0014(15) 0.0084(17) -0.0076(14)
S3 0.0306(17) 0.0543(17) 0.040(2) 0.0061(15) 0.0077(16) 0.0156(14)
S4 0.056(2) 0.0458(17) 0.053(3) 0.0027(16) 0.0161(19) 0.0172(15)
S5 0.0447(19) 0.0364(14) 0.030(2) 0.0035(13) 0.0072(16) 0.0017(13)
S6 0.0381(18) 0.0346(14) 0.054(2) 0.0076(15) 0.0152(17) 0.0072(13)
S7 0.057(2) 0.0344(15) 0.043(2) -0.0016(14) 0.0181(18) 0.0076(14)
S8 0.0299(18) 0.0584(18) 0.058(3) 0.0126(17) 0.0060(17) 0.0092(14)
S9 0.052(2) 0.0329(14) 0.039(2) 0.0004(14) 0.0131(17) -0.0078(13)
S10 0.072(2) 0.0370(16) 0.049(2) 0.0026(15) 0.019(2) -0.0160(15)
S11 0.0346(18) 0.0510(17) 0.049(2) 0.0032(16) 0.0147(17) 0.0048(14)
S12 0.085(3) 0.0509(19) 0.073(3) 0.0002(18) 0.042(2) 0.0208(18)
S13 0.0517(19) 0.0340(14) 0.029(2) 0.0031(13) 0.0099(16) -0.0056(13)
S14 0.053(2) 0.0330(14) 0.042(2) -0.0027(14) 0.0126(17) 0.0083(14)
S15 0.0313(18) 0.0594(18) 0.053(2) 0.0156(17) 0.0092(17) 0.0096(14)
S16 0.0395(18) 0.0352(14) 0.048(2) 0.0136(14) 0.0176(17) 0.0059(13)

loop_
_atom_type_symbol
_atom_type_description
_atom_type_scat_dispersion_real
_atom_type_scat_dispersion_imag
_atom_type_scat_source
C C 0.0033 0.0016 'International Tables Vol C Tables 4.2.6.8 and 6.1.1.4'
H H 0.0000 0.0000 'International Tables Vol C Tables 4.2.6.8 and 6.1.1.4'
Cl Cl 0.1484 0.1585 'International Tables Vol C Tables 4.2.6.8 and 6.1.1.4'
N N 0.0061 0.0033 'International Tables Vol C Tables 4.2.6.8 and 6.1.1.4'
O O 0.0106 0.0060 'International Tables Vol C Tables 4.2.6.8 and 6.1.1.4'
Ru Ru -1.2594 0.8363 'International Tables Vol C Tables 4.2.6.8 and 6.1.1.4'
S S 0.1246 0.1234 'International Tables Vol C Tables 4.2.6.8 and 6.1.1.4'
P P 0.1023 0.0942 'International Tables Vol C Tables 4.2.6.8 and 6.1.1.4'
B B 0.0013 0.0007 'International Tables Vol C Tables 4.2.6.8 and 6.1.1.4'

loop_
_geom_angle_atom_site_label_1
_geom_angle_atom_site_label_2
_geom_angle_atom_site_label_3
_geom_angle
N6 B1 N5 113.3(8)
N6 B1 H1X 108.9
N5 B1 H1X 108.9
N6 B1 H2X 108.9
N5 B1 H2X 108.9
H1X B1 H2X 107.7
N1 B2 N2 109.7(8)
N1 B2 H5X 109(4)
N2 B2 H5X 117(4)
N1 B2 H6X 114(4)
N2 B2 H6X 108(4)
H5X B2 H6X 98(6)
O4 B3 N7 114.5(8)
O4 B3 N8 114.5(8)
N7 B3 N8 109.0(8)
O4 B3 H3X 106.0
N7 B3 H3X 106.0
N8 B3 H3X 106.0
O1 B4 N3 113.8(8)
O1 B4 N4 114.6(8)
N3 B4 N4 108.7(9)
O1 B4 H4X 106.4
N3 B4 H4X 106.4
N4 B4 H4X 106.4
N1 C1 S2 129.7(8)
N1 C1 S1 113.6(8)
S2 C1 S1 116.7(7)
C3 C2 C7 119.9(12)
C3 C2 S1 129.4(10)
C7 C2 S1 110.7(8)
C4 C3 C2 120.8(12)
C4 C3 H3 119.6
C2 C3 H3 119.6
C3 C4 C5 119.0(12)
C3 C4 H4 120.5
C5 C4 H4 120.5
C6 C5 C4 120.6(13)
C6 C5 H5 119.7
C4 C5 H5 119.7
C7 C6 C5 119.9(12)
C7 C6 H6 120.0
C5 C6 H6 120.0
C6 C7 N1 127.7(11)
C6 C7 C2 119.6(10)
N1 C7 C2 112.6(11)
N2 C8 S3 127.7(8)
N2 C8 S4 112.6(8)
S3 C8 S4 119.7(7)
C10 C9 N2 127.3(11)
C10 C9 C14 119.7(11)
N2 C9 C14 113.0(11)
C9 C10 C11 120.2(12)
C9 C10 H10 119.9
C11 C10 H10 119.9
C12 C11 C10 118.9(14)
C12 C11 H11 120.6
C10 C11 H11 120.6
C11 C12 C13 121.6(13)
C11 C12 H12 119.2
C13 C12 H12 119.2
C14 C13 C12 119.3(12)
C14 C13 H13 120.3
C12 C13 H13 120.3
C13 C14 C9 120.1(12)
C13 C14 S4 129.8(10)
C9 C14 S4 110.1(9)
N3 C15 S5 129.5(7)
N3 C15 S7 113.0(7)
S5 C15 S7 117.5(6)
C17 C16 C21 121.3(10)
C17 C16 S7 128.9(8)
C21 C16 S7 109.8(7)
C18 C17 C16 118.3(10)
C18 C17 H17 120.8
C16 C17 H17 120.8
C17 C18 C19 121.8(10)
C17 C18 H18 119.1
C19 C18 H18 119.1
C20 C19 C18 119.7(11)
C20 C19 H19 120.1
C18 C19 H19 120.1
C21 C20 C19 119.5(10)
C21 C20 H20 120.2
C19 C20 H20 120.2
C20 C21 C16 119.2(9)
C20 C21 N3 128.1(9)
C16 C21 N3 112.6(9)
N4 C22 S6 131.7(8)
N4 C22 S8 113.2(7)
S6 C22 S8 115.1(6)
C28 C23 N4 114.8(9)
C28 C23 C24 119.6(9)
N4 C23 C24 125.4(10)
C25 C24 C23 116.3(11)
C25 C24 H24 121.8
C23 C24 H24 121.8
C24 C25 C26 123.4(11)
C24 C25 H25 118.3
C26 C25 H25 118.3
C27 C26 C25 120.7(10)
C27 C26 H26 119.6
C25 C26 H26 119.6
C26 C27 C28 117.0(11)
C26 C27 H27 121.5
C28 C27 H27 121.5
C23 C28 C27 122.8(10)
C23 C28 S8 109.0(7)
C27 C28 S8 128.2(9)
O2 C29 H29A 109.5
O2 C29 H29B 109.5
H29A C29 H29B 109.5
O2 C29 H29C 109.5
H29A C29 H29C 109.5
H29B C29 H29C 109.5
O3 C30 H30A 109.5
O3 C30 H30B 109.5
H30A C30 H30B 109.5
O3 C30 H30C 109.5
H30A C30 H30C 109.5
H30B C30 H30C 109.5
N5 C31 S9 128.3(7)
N5 C31 S10 112.4(8)
S9 C31 S10 119.3(7)
C33 C32 C37 123.8(12)
C33 C32 S10 128.0(9)
C37 C32 S10 108.2(9)
C32 C33 C34 118.4(11)
C32 C33 H33 120.8
C34 C33 H33 120.8
C33 C34 C35 121.3(11)
C33 C34 H34 119.3
C35 C34 H34 119.3
C34 C35 C36 119.8(12)
C34 C35 H35 120.1
C36 C35 H35 120.1
C37 C36 C35 119.5(10)
C37 C36 H36 120.2
C35 C36 H36 120.2
C36 C37 N5 128.0(10)
C36 C37 C32 117.1(11)
N5 C37 C32 114.9(10)
N6 C38 S11 126.1(8)
N6 C38 S12 113.3(9)
S11 C38 S12 120.5(8)
C44 C39 C40 118.5(13)
C44 C39 N6 113.9(13)
C40 C39 N6 127.4(12)
C41 C40 C39 120.4(14)
C41 C40 H40 119.8
C39 C40 H40 119.8
C42 C41 C40 120.1(16)
C42 C41 H41 119.9
C40 C41 H41 119.9
C41 C42 C43 121.2(16)
C41 C42 H42 119.4
C43 C42 H42 119.4
C42 C43 C44 119.2(15)
C42 C43 H43 120.4
C44 C43 H43 120.4
C39 C44 C43 120.4(15)
C39 C44 S12 110.0(11)
C43 C44 S12 129.6(13)
N7 C45 S13 130.6(7)
N7 C45 S14 113.3(7)
S13 C45 S14 116.1(6)
C51 C46 C47 122.3(10)
C51 C46 S14 111.2(7)
C47 C46 S14 126.5(9)
C48 C47 C46 115.7(10)
C48 C47 H47 122.1
C46 C47 H47 122.1
C47 C48 C49 123.6(10)
C47 C48 H48 118.2
C49 C48 H48 118.2
C48 C49 C50 119.4(12)
C48 C49 H49 120.3
C50 C49 H49 120.3
C51 C50 C49 119.1(10)
C51 C50 H50 120.5
C49 C50 H50 120.5
C46 C51 C50 119.7(9)
C46 C51 N7 112.1(10)
C50 C51 N7 128.1(9)
N8 C52 S16 132.6(8)
N8 C52 S15 112.5(7)
S16 C52 S15 114.9(6)
C58 C53 C54 121.7(10)
C58 C53 S15 110.1(7)
C54 C53 S15 128.2(9)
C55 C54 C53 118.0(11)
C55 C54 H54 121.0
C53 C54 H54 121.0
C54 C55 C56 120.1(10)
C54 C55 H55 120.0
C56 C55 H55 120.0
C55 C56 C57 122.9(10)
C55 C56 H56 118.5
C57 C56 H56 118.5
C58 C57 C56 116.7(10)
C58 C57 H57 121.6
C56 C57 H57 121.6
C57 C58 C53 120.5(9)
C57 C58 N8 126.2(9)
C53 C58 N8 113.3(8)
O5 C59 H59A 109.5
O5 C59 H59B 109.5
H59A C59 H59B 109.5
O5 C59 H59C 109.5
H59A C59 H59C 109.5
H59B C59 H59C 109.5
O6 C60 H60A 109.5
O6 C60 H60B 109.5
H60A C60 H60B 109.5
O6 C60 H60C 109.5
H60A C60 H60C 109.5
H60B C60 H60C 109.5
Cl1 C61 Cl2 118.3(14)
Cl1 C61 H61A 107.7
Cl2 C61 H61A 107.7
Cl1 C61 H61B 107.7
Cl2 C61 H61B 107.7
H61A C61 H61B 107.1
Cl3 C62 Cl4 128.5(13)
Cl3 C62 H62A 105.2
Cl4 C62 H62A 105.2
Cl3 C62 H62B 105.2
Cl4 C62 H62B 105.2
H62A C62 H62B 105.9
Cl5 C63 Cl6 111.1(8)
Cl5 C63 H63A 109.4
Cl6 C63 H63A 109.4
Cl5 C63 H63B 109.4
Cl6 C63 H63B 109.4
H63A C63 H63B 108.0
C1 N1 C7 112.7(9)
C1 N1 B2 125.1(9)
C7 N1 B2 121.9(10)
C8 N2 C9 113.0(9)
C8 N2 B2 121.7(10)
C9 N2 B2 125.2(10)
C15 N3 C21 112.8(7)
C15 N3 B4 125.9(8)
C21 N3 B4 121.3(9)
C22 N4 C23 111.6(8)
C22 N4 B4 129.5(8)
C23 N4 B4 118.0(8)
C31 N5 C37 112.3(8)
C31 N5 B1 126.2(9)
C37 N5 B1 121.0(9)
C38 N6 C39 111.7(10)
C38 N6 B1 123.7(9)
C39 N6 B1 123.1(10)
C45 N7 C51 112.9(8)
C45 N7 B3 125.5(8)
C51 N7 B3 121.4(9)
C52 N8 C58 112.2(8)
C52 N8 B3 127.9(8)
C58 N8 B3 118.3(8)
B4 O1 P1 128.0(7)
C29 O2 P1 118.5(7)
C30 O3 P1 122.8(7)
B3 O4 P2 129.5(7)
C59 O5 P2 120.9(7)
C60 O6 P2 116.9(7)
O1 P1 O3 106.5(3)
O1 P1 O2 95.4(4)
O3 P1 O2 103.3(4)
O1 P1 Ru1 116.3(3)
O3 P1 Ru1 112.1(3)
O2 P1 Ru1 121.1(3)
O4 P2 O5 106.7(4)
O4 P2 O6 95.4(4)
O5 P2 O6 103.5(4)
O4 P2 Ru2 115.3(3)
O5 P2 Ru2 112.3(3)
O6 P2 Ru2 121.5(3)
P1 Ru1 S2 93.75(11)
P1 Ru1 S6 90.43(11)
S2 Ru1 S6 87.92(10)
P1 Ru1 S3 93.98(11)
S2 Ru1 S3 91.31(10)
S6 Ru1 S3 175.56(12)
P1 Ru1 S5 93.25(10)
S2 Ru1 S5 172.63(11)
S6 Ru1 S5 94.32(9)
S3 Ru1 S5 85.92(10)
P1 Ru1 H5X 172(2)
S2 Ru1 H5X 83(2)
S6 Ru1 H5X 82(2)
S3 Ru1 H5X 94(2)
S5 Ru1 H5X 90(2)
P2 Ru2 S9 95.05(11)
P2 Ru2 S16 90.20(10)
S9 Ru2 S16 86.03(9)
P2 Ru2 S11 94.88(11)
S9 Ru2 S11 89.91(10)
S16 Ru2 S11 173.75(11)
P2 Ru2 S13 92.13(10)
S9 Ru2 S13 172.45(11)
S16 Ru2 S13 96.29(9)
S11 Ru2 S13 87.15(10)
C2 S1 C1 90.2(5)
C1 S2 Ru1 105.6(4)
C8 S3 Ru1 103.4(4)
C8 S4 C14 91.1(6)
C15 S5 Ru1 117.8(3)
C22 S6 Ru1 113.8(3)
C15 S7 C16 91.7(5)
C22 S8 C28 91.4(5)
C31 S9 Ru2 106.2(4)
C31 S10 C32 92.2(6)
C38 S11 Ru2 104.7(4)
C38 S12 C44 90.9(7)
C45 S13 Ru2 119.4(4)
C46 S14 C45 90.4(5)
C53 S15 C52 91.9(5)
C52 S16 Ru2 114.7(3)

loop_
_geom_bond_atom_site_label_1
_geom_bond_atom_site_label_2
_geom_bond_distance
B1 N6 1.540(12)
B1 N5 1.580(12)
B1 H1X 0.9700
B1 H2X 0.9700
B2 N1 1.585(13)
B2 N2 1.595(13)
B2 H5X 1.14(9)
B2 H6X 1.25(9)
B3 O4 1.429(12)
B3 N7 1.575(12)
B3 N8 1.612(14)
B3 H3X 0.9800
B4 O1 1.448(12)
B4 N3 1.579(12)
B4 N4 1.599(15)
B4 H4X 0.9800
C1 N1 1.319(13)
C1 S2 1.685(12)
C1 S1 1.748(10)
C2 C3 1.379(15)
C2 C7 1.407(14)
C2 S1 1.721(12)
C3 C4 1.374(17)
C3 H3 0.9300
C4 C5 1.398(16)
C4 H4 0.9300
C5 C6 1.389(16)
C5 H5 0.9300
C6 C7 1.370(16)
C6 H6 0.9300
C7 N1 1.405(12)
C8 N2 1.349(13)
C8 S3 1.694(12)
C8 S4 1.736(9)
C9 C10 1.383(15)
C9 N2 1.404(14)
C9 C14 1.405(13)
C10 C11 1.395(16)
C10 H10 0.9300
C11 C12 1.380(17)
C11 H11 0.9300
C12 C13 1.386(17)
C12 H12 0.9300
C13 C14 1.375(15)
C13 H13 0.9300
C14 S4 1.739(12)
C15 N3 1.340(12)
C15 S5 1.695(10)
C15 S7 1.726(9)
C16 C17 1.391(13)
C16 C21 1.404(12)
C16 S7 1.742(11)
C17 C18 1.358(15)
C17 H17 0.9300
C18 C19 1.394(14)
C18 H18 0.9300
C19 C20 1.391(13)
C19 H19 0.9300
C20 C21 1.383(14)
C20 H20 0.9300
C21 N3 1.426(12)
C22 N4 1.337(12)
C22 S6 1.705(10)
C22 S8 1.722(10)
C23 C28 1.373(13)
C23 N4 1.412(11)
C23 C24 1.423(14)
C24 C25 1.372(13)
C24 H24 0.9300
C25 C26 1.389(16)
C25 H25 0.9300
C26 C27 1.360(15)
C26 H26 0.9300
C27 C28 1.408(13)
C27 H27 0.9300
C28 S8 1.746(10)
C29 O2 1.439(11)
C29 H29A 0.9600
C29 H29B 0.9600
C29 H29C 0.9600
C30 O3 1.443(12)
C30 H30A 0.9600
C30 H30B 0.9600
C30 H30C 0.9600
C31 N5 1.358(13)
C31 S9 1.676(12)
C31 S10 1.735(9)
C32 C33 1.352(14)
C32 C37 1.417(13)
C32 S10 1.745(12)
C33 C34 1.361(15)
C33 H33 0.9300
C34 C35 1.379(14)
C34 H34 0.9300
C35 C36 1.425(14)
C35 H35 0.9300
C36 C37 1.371(15)
C36 H36 0.9300
C37 N5 1.394(13)
C38 N6 1.343(13)
C38 S11 1.687(13)
C38 S12 1.725(10)
C39 C44 1.383(16)
C39 C40 1.400(17)
C39 N6 1.403(15)
C40 C41 1.387(17)
C40 H40 0.9300
C41 C42 1.361(19)
C41 H41 0.9300
C42 C43 1.37(2)
C42 H42 0.9300
C43 C44 1.409(18)
C43 H43 0.9300
C44 S12 1.733(15)
C45 N7 1.326(12)
C45 S13 1.703(9)
C45 S14 1.734(9)
C46 C51 1.388(13)
C46 C47 1.417(13)
C46 S14 1.733(11)
C47 C48 1.369(16)
C47 H47 0.9300
C48 C49 1.394(14)
C48 H48 0.9300
C49 C50 1.393(13)
C49 H49 0.9300
C50 C51 1.391(14)
C50 H50 0.9300
C51 N7 1.422(12)
C52 N8 1.344(12)
C52 S16 1.674(10)
C52 S15 1.745(10)
C53 C58 1.393(13)
C53 C54 1.395(13)
C53 S15 1.734(10)
C54 C55 1.373(14)
C54 H54 0.9300
C55 C56 1.386(14)
C55 H55 0.9300
C56 C57 1.392(13)
C56 H56 0.9300
C57 C58 1.388(13)
C57 H57 0.9300
C58 N8 1.441(11)
C59 O5 1.461(13)
C59 H59A 0.9600
C59 H59B 0.9600
C59 H59C 0.9600
C60 O6 1.450(11)
C60 H60A 0.9600
C60 H60B 0.9600
C60 H60C 0.9600
C61 Cl1 1.651(19)
C61 Cl2 1.66(2)
C61 H61A 0.9700
C61 H61B 0.9700
C62 Cl3 1.46(2)
C62 Cl4 1.71(2)
C62 H62A 0.9700
C62 H62B 0.9700
C63 Cl5 1.746(15)
C63 Cl6 1.760(14)
C63 H63A 0.9700
C63 H63B 0.9700
O1 P1 1.565(6)
O2 P1 1.617(7)
O3 P1 1.595(6)
O4 P2 1.564(6)
O5 P2 1.597(7)
O6 P2 1.617(7)
P1 Ru1 2.178(3)
P2 Ru2 2.183(3)
Ru1 S2 2.342(3)
Ru1 S6 2.363(3)
Ru1 S3 2.376(3)
Ru1 S5 2.407(3)
Ru1 H5X 1.95(9)
Ru2 S9 2.335(3)
Ru2 S16 2.362(3)
Ru2 S11 2.370(3)
Ru2 S13 2.395(3)

loop_
_geom_torsion_atom_site_label_1
_geom_torsion_atom_site_label_2
_geom_torsion_atom_site_label_3
_geom_torsion_atom_site_label_4
_geom_torsion
C7 C2 C3 C4 1.7(18)
S1 C2 C3 C4 -175.3(10)
C2 C3 C4 C5 2(2)
C3 C4 C5 C6 -3.3(19)
C4 C5 C6 C7 0.8(18)
C5 C6 C7 N1 -178.7(10)
C5 C6 C7 C2 3.0(18)
C3 C2 C7 C6 -4.2(16)
S1 C2 C7 C6 173.3(9)
C3 C2 C7 N1 177.2(10)
S1 C2 C7 N1 -5.3(11)
N2 C9 C10 C11 175.5(10)
C14 C9 C10 C11 -2.7(16)
C9 C10 C11 C12 -0.8(18)
C10 C11 C12 C13 3.0(19)
C11 C12 C13 C14 -1.5(19)
C12 C13 C14 C9 -2.1(17)
C12 C13 C14 S4 178.0(9)
C10 C9 C14 C13 4.1(15)
N2 C9 C14 C13 -174.3(9)
C10 C9 C14 S4 -175.9(8)
N2 C9 C14 S4 5.6(11)
C21 C16 C17 C18 1.3(17)
S7 C16 C17 C18 -179.5(9)
C16 C17 C18 C19 -2.2(18)
C17 C18 C19 C20 1.4(18)
C18 C19 C20 C21 0.5(18)
C19 C20 C21 C16 -1.5(16)
C19 C20 C21 N3 175.2(10)
C17 C16 C21 C20 0.6(16)
S7 C16 C21 C20 -178.8(8)
C17 C16 C21 N3 -176.6(9)
S7 C16 C21 N3 4.1(11)
C28 C23 C24 C25 1.6(16)
N4 C23 C24 C25 177.0(10)
C23 C24 C25 C26 -0.3(18)
C24 C25 C26 C27 0(2)
C25 C26 C27 C28 -1.0(18)
N4 C23 C28 C27 -178.6(10)
C24 C23 C28 C27 -2.8(16)
N4 C23 C28 S8 3.3(11)
C24 C23 C28 S8 179.2(8)
C26 C27 C28 C23 2.4(17)
C26 C27 C28 S8 -179.9(9)
C37 C32 C33 C34 -0.5(17)
S10 C32 C33 C34 -179.3(9)
C32 C33 C34 C35 0.0(18)
C33 C34 C35 C36 0.2(17)
C34 C35 C36 C37 0.1(16)
C35 C36 C37 N5 178.5(9)
C35 C36 C37 C32 -0.4(15)
C33 C32 C37 C36 0.7(16)
S10 C32 C37 C36 179.7(8)
C33 C32 C37 N5 -178.4(10)
S10 C32 C37 N5 0.6(11)
C44 C39 C40 C41 -4.8(16)
N6 C39 C40 C41 -179.6(10)
C39 C40 C41 C42 0.8(18)
C40 C41 C42 C43 1(2)
C41 C42 C43 C44 0(2)
C40 C39 C44 C43 6.6(16)
N6 C39 C44 C43 -177.9(10)
C40 C39 C44 S12 -170.3(8)
N6 C39 C44 S12 5.2(11)
C42 C43 C44 C39 -4.5(19)
C42 C43 C44 S12 171.7(11)
C51 C46 C47 C48 -2.8(16)
S14 C46 C47 C48 -179.7(9)
C46 C47 C48 C49 0.5(18)
C47 C48 C49 C50 -0.4(19)
C48 C49 C50 C51 2.5(17)
C47 C46 C51 C50 5.0(16)
S14 C46 C51 C50 -177.7(8)
C47 C46 C51 N7 -176.1(9)
S14 C46 C51 N7 1.3(11)
C49 C50 C51 C46 -4.7(16)
C49 C50 C51 N7 176.5(9)
C58 C53 C54 C55 -1.7(16)
S15 C53 C54 C55 -179.4(9)
C53 C54 C55 C56 2.6(17)
C54 C55 C56 C57 -3.4(18)
C55 C56 C57 C58 3.0(16)
C56 C57 C58 C53 -2.0(15)
C56 C57 C58 N8 177.6(9)
C54 C53 C58 C57 1.5(16)
S15 C53 C58 C57 179.5(8)
C54 C53 C58 N8 -178.1(9)
S15 C53 C58 N8 -0.1(11)
S2 C1 N1 C7 177.8(8)
S1 C1 N1 C7 -2.7(11)
S2 C1 N1 B2 4.6(16)
S1 C1 N1 B2 -176.0(7)
C6 C7 N1 C1 -173.3(11)
C2 C7 N1 C1 5.2(12)
C6 C7 N1 B2 0.2(16)
C2 C7 N1 B2 178.7(9)
N2 B2 N1 C1 -113.9(11)
N2 B2 N1 C7 73.5(12)
S3 C8 N2 C9 -178.0(7)
S4 C8 N2 C9 2.0(10)
S3 C8 N2 B2 6.4(13)
S4 C8 N2 B2 -173.5(7)
C10 C9 N2 C8 176.7(10)
C14 C9 N2 C8 -5.0(12)
C10 C9 N2 B2 -7.9(15)
C14 C9 N2 B2 170.4(8)
N1 B2 N2 C8 70.8(12)
N1 B2 N2 C9 -104.1(11)
S5 C15 N3 C21 -179.6(7)
S7 C15 N3 C21 2.6(10)
S5 C15 N3 B4 2.0(15)
S7 C15 N3 B4 -175.8(7)
C20 C21 N3 C15 178.8(10)
C16 C21 N3 C15 -4.4(12)
C20 C21 N3 B4 -2.7(16)
C16 C21 N3 B4 174.1(9)
O1 B4 N3 C15 -75.6(14)
N4 B4 N3 C15 53.5(12)
O1 B4 N3 C21 106.1(11)
N4 B4 N3 C21 -124.9(9)
S6 C22 N4 C23 -178.9(8)
S8 C22 N4 C23 1.0(11)
S6 C22 N4 B4 12.6(16)
S8 C22 N4 B4 -167.5(8)
C28 C23 N4 C22 -2.9(13)
C24 C23 N4 C22 -178.4(10)
C28 C23 N4 B4 167.1(9)
C24 C23 N4 B4 -8.4(14)
O1 B4 N4 C22 14.0(15)
N3 B4 N4 C22 -114.6(10)
O1 B4 N4 C23 -153.9(8)
N3 B4 N4 C23 77.5(10)
S9 C31 N5 C37 174.4(7)
S10 C31 N5 C37 -3.1(10)
S9 C31 N5 B1 1.9(15)
S10 C31 N5 B1 -175.6(7)
C36 C37 N5 C31 -177.4(10)
C32 C37 N5 C31 1.6(12)
C36 C37 N5 B1 -4.5(15)
C32 C37 N5 B1 174.5(8)
N6 B1 N5 C31 -106.3(11)
N6 B1 N5 C37 81.8(12)
S11 C38 N6 C39 -174.3(7)
S12 C38 N6 C39 2.1(10)
S11 C38 N6 B1 19.4(13)
S12 C38 N6 B1 -164.2(7)
C44 C39 N6 C38 -4.8(12)
C40 C39 N6 C38 170.2(10)
C44 C39 N6 B1 161.6(9)
C40 C39 N6 B1 -23.4(15)
N5 B1 N6 C38 68.1(13)
N5 B1 N6 C39 -96.7(11)
S13 C45 N7 C51 178.5(8)
S14 C45 N7 C51 1.4(11)
S13 C45 N7 B3 2.0(15)
S14 C45 N7 B3 -175.1(7)
C46 C51 N7 C45 -1.7(12)
C50 C51 N7 C45 177.1(10)
C46 C51 N7 B3 174.9(8)
C50 C51 N7 B3 -6.2(15)
O4 B3 N7 C45 -73.1(13)
N8 B3 N7 C45 56.6(12)
O4 B3 N7 C51 110.7(10)
N8 B3 N7 C51 -119.6(9)
S16 C52 N8 C58 178.9(8)
S15 C52 N8 C58 -1.1(10)
S16 C52 N8 B3 13.6(16)
S15 C52 N8 B3 -166.4(8)
C57 C58 N8 C52 -178.8(10)
C53 C58 N8 C52 0.7(12)
C57 C58 N8 B3 -11.9(14)
C53 C58 N8 B3 167.7(8)
O4 B3 N8 C52 13.7(15)
N7 B3 N8 C52 -116.1(10)
O4 B3 N8 C58 -150.9(8)
N7 B3 N8 C58 79.3(10)
N3 B4 O1 P1 37.3(14)
N4 B4 O1 P1 -88.7(9)
N7 B3 O4 P2 37.2(13)
N8 B3 O4 P2 -89.7(10)
B4 O1 P1 O3 -71.8(9)
B4 O1 P1 O2 -177.3(8)
B4 O1 P1 Ru1 54.0(9)
C30 O3 P1 O1 -46.5(8)
C30 O3 P1 O2 53.3(8)
C30 O3 P1 Ru1 -174.8(7)
C29 O2 P1 O1 162.5(7)
C29 O2 P1 O3 54.1(8)
C29 O2 P1 Ru1 -72.3(8)
B3 O4 P2 O5 -71.0(9)
B3 O4 P2 O6 -176.9(8)
B3 O4 P2 Ru2 54.4(8)
C59 O5 P2 O4 -45.9(8)
C59 O5 P2 O6 54.0(8)
C59 O5 P2 Ru2 -173.2(7)
C60 O6 P2 O4 166.5(7)
C60 O6 P2 O5 58.0(8)
C60 O6 P2 Ru2 -69.3(8)
C3 C2 S1 C1 -179.7(11)
C7 C2 S1 C1 3.1(8)
N1 C1 S1 C2 -0.3(9)
S2 C1 S1 C2 179.3(7)
N1 C1 S2 Ru1 11.5(11)
S1 C1 S2 Ru1 -168.0(5)
N2 C8 S3 Ru1 26.6(9)
S4 C8 S3 Ru1 -153.4(4)
N2 C8 S4 C14 1.1(7)
S3 C8 S4 C14 -178.9(6)
C13 C14 S4 C8 176.1(11)
C9 C14 S4 C8 -3.8(8)
N3 C15 S5 Ru1 44.9(10)
S7 C15 S5 Ru1 -137.4(4)
N4 C22 S6 Ru1 37.1(11)
S8 C22 S6 Ru1 -142.8(4)
N3 C15 S7 C16 -0.2(8)
S5 C15 S7 C16 -178.3(6)
C17 C16 S7 C15 178.5(11)
C21 C16 S7 C15 -2.2(8)
N4 C22 S8 C28 0.7(8)
S6 C22 S8 C28 -179.3(6)
C23 C28 S8 C22 -2.3(8)
C27 C28 S8 C22 179.8(10)
N5 C31 S9 Ru2 4.2(10)
S10 C31 S9 Ru2 -178.5(5)
N5 C31 S10 C32 2.9(8)
S9 C31 S10 C32 -174.8(6)
C33 C32 S10 C31 177.0(11)
C37 C32 S10 C31 -1.9(8)
N6 C38 S11 Ru2 12.7(9)
S12 C38 S11 Ru2 -163.5(5)
N6 C38 S12 C44 0.7(8)
S11 C38 S12 C44 177.3(7)
C39 C44 S12 C38 -3.3(8)
C43 C44 S12 C38 -179.8(12)
N7 C45 S13 Ru2 40.6(11)
S14 C45 S13 Ru2 -142.3(4)
C51 C46 S14 C45 -0.4(8)
C47 C46 S14 C45 176.7(10)
N7 C45 S14 C46 -0.6(8)
S13 C45 S14 C46 -178.1(6)
C58 C53 S15 C52 -0.4(8)
C54 C53 S15 C52 177.5(10)
N8 C52 S15 C53 0.9(8)
S16 C52 S15 C53 -179.1(6)
N8 C52 S16 Ru2 35.9(12)
S15 C52 S16 Ru2 -144.1(4)
